data_7224742
loop_
_publ_author_name
'Sk, Bahadur'
'Patra, Abhijit'

_publ_section_title
;
 C--C coupling over Schiff base condensation: a rational design strategy
 for a strongly fluorescent molecular material
;
_journal_issue 23
_journal_name_full CrystEngComm
_journal_page_first 4290
_journal_paper_doi 10.1039/C5CE02489G
_journal_volume 18
_journal_year 2016
_chemical_formula_moiety 'C51 H52 N2'
_chemical_formula_sum 'C51 H52 N2'
_chemical_formula_weight 692.95
_chemical_name_common PITE1
_chemical_name_systematic PITE1
_space_group_IT_number 2
_symmetry_cell_setting triclinic
_symmetry_space_group_name_Hall '-P 1'
_symmetry_space_group_name_H-M 'P -1'
_atom_sites_solution_hydrogens geom
_atom_sites_solution_primary direct
_atom_sites_solution_secondary difmap
_audit_creation_method SHELXL-97
_audit_update_record
;
2015-12-13 deposited with the CCDC.
2016-03-28 downloaded from the CCDC.
;
_cell_angle_alpha 90.8230(10)
_cell_angle_beta 91.3970(10)
_cell_angle_gamma 101.4320(10)
_cell_formula_units_Z 2
_cell_length_a 9.1338(2)
_cell_length_b 13.6605(2)
_cell_length_c 16.0445(3)
_cell_measurement_reflns_used 11623
_cell_measurement_temperature 140(2)
_cell_measurement_theta_max 30.3
_cell_measurement_theta_min 1.3
_cell_volume 1961.23(6)
_computing_cell_refinement 'Bruker Smart APEX II'
_computing_data_collection 'Bruker Smart APEX II'
_computing_data_reduction 'Bruker SHELXTL'
_computing_molecular_graphics 'Bruker SHELXTL'
_computing_publication_material 'Bruker SHELXTL'
_computing_structure_refinement 'SHELXL-97 (Sheldrick, 1997)'
_computing_structure_solution 'SHELXS-97 (Sheldrick, 1990)'
_diffrn_ambient_temperature 140(2)
_diffrn_measured_fraction_theta_full 0.992
_diffrn_measured_fraction_theta_max 0.992
_diffrn_measurement_device_type 'Bruker APEX 2 CCD area detector'
_diffrn_measurement_method 'Phi and Omega Scans'
_diffrn_radiation_monochromator graphite
_diffrn_radiation_source 'fine-focus sealed tube'
_diffrn_radiation_type MoK\a
_diffrn_radiation_wavelength 0.71073
_diffrn_reflns_av_R_equivalents 0.0624
_diffrn_reflns_av_sigmaI/netI 0.0829
_diffrn_reflns_limit_h_max 12
_diffrn_reflns_limit_h_min -12
_diffrn_reflns_limit_k_max 19
_diffrn_reflns_limit_k_min -19
_diffrn_reflns_limit_l_max 22
_diffrn_reflns_limit_l_min -22
_diffrn_reflns_number 43635
_diffrn_reflns_theta_full 30.28
_diffrn_reflns_theta_max 30.28
_diffrn_reflns_theta_min 1.27
_exptl_absorpt_coefficient_mu 0.067
_exptl_absorpt_correction_T_max 0.7467
_exptl_absorpt_correction_T_min 0.7054
_exptl_absorpt_correction_type 'Multi Scans'
_exptl_absorpt_process_details 'SADABS-2014/4 - Bruker AXS area detector scaling and absorption correction'
_exptl_crystal_colour Orange
_exptl_crystal_density_diffrn 1.173
_exptl_crystal_density_method 'not measured'
_exptl_crystal_description Plate
_exptl_crystal_F_000 744
_exptl_crystal_recrystallization_method 'Re-crystallisation from solvent: Ethyl acetate and Ethanol mixture'
_exptl_crystal_size_max 0.3
_exptl_crystal_size_mid 0.2
_exptl_crystal_size_min 0.1
_refine_diff_density_max 0.228
_refine_diff_density_min -0.286
_refine_diff_density_rms 0.050
_refine_ls_extinction_method none
_refine_ls_goodness_of_fit_ref 1.048
_refine_ls_hydrogen_treatment mixed
_refine_ls_matrix_type full
_refine_ls_number_parameters 482
_refine_ls_number_reflns 11623
_refine_ls_number_restraints 140
_refine_ls_restrained_S_all 1.041
_refine_ls_R_factor_all 0.1221
_refine_ls_R_factor_gt 0.0577
_refine_ls_shift/su_max 0.000
_refine_ls_shift/su_mean 0.000
_refine_ls_structure_factor_coef Fsqd
_refine_ls_weighting_details 'calc w=1/[\s^2^(Fo^2^)+(0.0577P)^2^+0.0000P] where P=(Fo^2^+2Fc^2^)/3'
_refine_ls_weighting_scheme calc
_refine_ls_wR_factor_gt 0.1193
_refine_ls_wR_factor_ref 0.1480
_reflns_number_gt 6311
_reflns_number_total 11623
_reflns_threshold_expression >2sigma(I)
_cod_data_source_file c5ce02489g2.cif
_cod_data_source_block shelx
_cod_depositor_comments
;
The following automatic conversions were performed:

'_symmetry_cell_setting' value 'Triclinic' changed to 'triclinic'
according to
/usr/data/users/saulius/crontab/automatic-downloads/rss-feeds/RSC/lib/dictionaries/cif_core.dic
dictionary named 'cif_core.dic' version 2.4.2 from 2011-04-26.

Automatic conversion script
Id: cif_fix_values 4268 2015-11-12 08:31:59Z antanas 

 Adding full bibliography for 7224741--7224742.cif.
;
_cod_original_sg_symbol_H-M P-1
_cod_database_code 7224742

loop_
_symmetry_equiv_pos_as_xyz
'x, y, z'
'-x, -y, -z'

loop_
_atom_site_label
_atom_site_type_symbol
_atom_site_fract_x
_atom_site_fract_y
_atom_site_fract_z
_atom_site_U_iso_or_equiv
_atom_site_adp_type
_atom_site_occupancy
_atom_site_symmetry_multiplicity
_atom_site_calc_flag
_atom_site_refinement_flags
N001 N 0.82827(14) 0.22711(9) 0.21683(7) 0.0270(3) Uani 1 1 d U
N002 N 0.76378(15) 0.48484(9) 0.39766(7) 0.0291(3) Uani 1 1 d U
C003 C 0.70451(18) 0.61245(10) 0.63376(9) 0.0247(3) Uani 1 1 d U
C004 C 0.81341(17) 0.24406(11) 0.30343(9) 0.0253(3) Uani 1 1 d U
C005 C 0.66622(17) 0.61063(11) 0.78692(9) 0.0255(3) Uani 1 1 d U
C006 C 0.83030(18) 0.50806(11) 0.54877(9) 0.0269(3) Uani 1 1 d U
H006 H 0.9014 0.4661 0.5447 0.032 Uiso 1 1 calc R
C007 C 0.80883(18) 0.34524(11) 0.31659(9) 0.0260(3) Uani 1 1 d U
C008 C 0.65129(18) 0.49983(11) 0.78785(9) 0.0269(4) Uani 1 1 d U
C009 C 0.82271(17) 0.39152(11) 0.23696(9) 0.0265(3) Uani 1 1 d U
C00A C 0.82902(18) 0.13154(11) 0.18410(9) 0.0282(4) Uani 1 1 d U
C00B C 0.80855(18) 0.55130(11) 0.62512(9) 0.0264(3) Uani 1 1 d U
H00B H 0.8660 0.5389 0.6726 0.032 Uiso 1 1 calc R
C00C C 0.74838(18) 0.52580(10) 0.47776(9) 0.0253(3) Uani 1 1 d U
C00D C 0.66117(18) 0.65929(11) 0.87047(9) 0.0271(3) Uani 1 1 d U
C00E C 0.68172(17) 0.66108(11) 0.71471(9) 0.0247(3) Uani 1 1 d U
C00F C 0.83448(18) 0.31876(11) 0.17566(9) 0.0272(4) Uani 1 1 d U
C00G C 0.62539(19) 0.63116(11) 0.56213(9) 0.0276(4) Uani 1 1 d U
H00G H 0.5550 0.6736 0.5660 0.033 Uiso 1 1 calc R
C00H C 0.64743(19) 0.58909(11) 0.48559(9) 0.0296(4) Uani 1 1 d U
H00H H 0.5928 0.6037 0.4378 0.036 Uiso 1 1 calc R
C00I C 0.67797(18) 0.76958(11) 0.71017(9) 0.0260(3) Uani 1 1 d U
C00J C 0.56694(18) 0.81057(12) 0.74715(10) 0.0306(4) Uani 1 1 d U
H00J H 0.4905 0.7688 0.7766 0.037 Uiso 1 1 calc R
C00K C 0.80165(18) 0.16047(11) 0.35745(9) 0.0273(3) Uani 1 1 d U
C00L C 0.78934(18) 0.39606(11) 0.39374(9) 0.0273(4) Uani 1 1 d U
H00L H 0.7958 0.3618 0.4444 0.033 Uiso 1 1 calc R
C00M C 0.80557(18) 0.06744(11) 0.32477(10) 0.0290(4) Uani 1 1 d U
C00N C 0.81567(18) 0.05284(11) 0.23617(10) 0.0299(4) Uani 1 1 d U
C00O C 0.82684(18) 0.49072(11) 0.21369(10) 0.0305(4) Uani 1 1 d U
H00O H 0.8209 0.5405 0.2548 0.037 Uiso 1 1 calc R
C00P C 0.78593(19) 0.83178(11) 0.66535(9) 0.0308(4) Uani 1 1 d U
H00P H 0.8615 0.8048 0.6390 0.037 Uiso 1 1 calc R
C00Q C 0.5330(2) 0.43722(11) 0.74593(9) 0.0327(4) Uani 1 1 d U
H00Q H 0.4597 0.4649 0.7165 0.039 Uiso 1 1 calc R
C00R C 0.76165(19) 0.74579(12) 0.89495(9) 0.0322(4) Uani 1 1 d U
H00R H 0.8378 0.7748 0.8583 0.039 Uiso 1 1 calc R
C00S C 0.7558(2) 0.45794(12) 0.83150(9) 0.0332(4) Uani 1 1 d U
H00S H 0.8355 0.5000 0.8616 0.040 Uiso 1 1 calc R
C00T C 0.55387(19) 0.61666(12) 0.92652(9) 0.0328(4) Uani 1 1 d U
H00T H 0.4865 0.5563 0.9115 0.039 Uiso 1 1 calc R
C00U C 0.83696(19) 0.11870(12) 0.09091(9) 0.0327(4) Uani 1 1 d U
H00A H 0.8762 0.0577 0.0786 0.039 Uiso 1 1 calc R
H00C H 0.9079 0.1763 0.0690 0.039 Uiso 1 1 calc R
C00V C 0.80942(19) -0.05241(11) 0.20163(10) 0.0338(4) Uani 1 1 d U
H00D H 0.7404 -0.1002 0.2354 0.041 Uiso 1 1 calc R
H00E H 0.7676 -0.0567 0.1439 0.041 Uiso 1 1 calc R
C00W C 0.78459(19) 0.17594(11) 0.44996(9) 0.0315(4) Uani 1 1 d U
H00F H 0.7376 0.1113 0.4741 0.038 Uiso 1 1 calc R
H00I H 0.7161 0.2229 0.4580 0.038 Uiso 1 1 calc R
C00X C 0.8493(2) 0.44229(12) 0.07080(10) 0.0358(4) Uani 1 1 d U
H00X H 0.8579 0.4606 0.0140 0.043 Uiso 1 1 calc R
C00Y C 0.83950(19) 0.51531(12) 0.13102(10) 0.0346(4) Uani 1 1 d U
H00Y H 0.8416 0.5822 0.1148 0.042 Uiso 1 1 calc R
C00Z C 0.84671(19) 0.34480(12) 0.09140(10) 0.0339(4) Uani 1 1 d U
H00Z H 0.8531 0.2960 0.0496 0.041 Uiso 1 1 calc R
C010 C 0.5440(2) 0.66099(13) 1.00369(10) 0.0376(4) Uani 1 1 d U
H010 H 0.4691 0.6316 1.0408 0.045 Uiso 1 1 calc R
C011 C 0.7889(2) -0.02220(12) 0.38059(10) 0.0345(4) Uani 1 1 d U
H01A H 0.8348 -0.0006 0.4361 0.041 Uiso 1 1 calc R
H01B H 0.8436 -0.0712 0.3566 0.041 Uiso 1 1 calc R
C012 C 0.9313(2) 0.21663(12) 0.49782(9) 0.0371(4) Uani 1 1 d U
H01C H 0.9975 0.1677 0.4933 0.045 Uiso 1 1 calc R
H01D H 0.9818 0.2791 0.4718 0.045 Uiso 1 1 calc R
C013 C 0.6257(2) -0.07285(12) 0.39114(10) 0.0367(4) Uani 1 1 d U
H01E H 0.5714 -0.0244 0.4165 0.044 Uiso 1 1 calc R
H01F H 0.5790 -0.0930 0.3356 0.044 Uiso 1 1 calc R
C014 C 0.7847(2) 0.93277(12) 0.65863(10) 0.0369(4) Uani 1 1 d U
H014 H 0.8588 0.9743 0.6275 0.044 Uiso 1 1 calc R
C015 C 0.6424(2) 0.74754(13) 1.02681(10) 0.0401(4) Uani 1 1 d U
H015 H 0.6355 0.7780 1.0798 0.048 Uiso 1 1 calc R
C016 C 0.5218(2) 0.33467(12) 0.74695(10) 0.0405(4) Uani 1 1 d U
H016 H 0.4404 0.2922 0.7184 0.049 Uiso 1 1 calc R
C017 C 0.5669(2) 0.91132(12) 0.74143(11) 0.0385(4) Uani 1 1 d U
H017 H 0.4918 0.9386 0.7680 0.046 Uiso 1 1 calc R
C018 C 0.6852(2) 0.11062(13) 0.04583(10) 0.0394(4) Uani 1 1 d U
H01G H 0.6138 0.0533 0.0679 0.047 Uiso 1 1 calc R
H01H H 0.6462 0.1719 0.0575 0.047 Uiso 1 1 calc R
C019 C 0.7517(2) 0.79012(13) 0.97242(10) 0.0388(4) Uani 1 1 d U
H019 H 0.8199 0.8498 0.9882 0.047 Uiso 1 1 calc R
C01A C 0.7451(2) 0.35561(13) 0.83156(11) 0.0430(5) Uani 1 1 d U
H01I H 0.8184 0.3278 0.8608 0.052 Uiso 1 1 calc R
C01B C 0.6760(2) 0.97290(13) 0.69711(11) 0.0403(4) Uani 1 1 d U
H01J H 0.6759 1.0422 0.6933 0.048 Uiso 1 1 calc R
C01C C 0.6280(2) 0.29353(13) 0.78918(11) 0.0461(5) Uani 1 1 d U
H01K H 0.6206 0.2232 0.7891 0.055 Uiso 1 1 calc R
C01D C 0.9605(2) -0.08367(14) 0.20115(12) 0.0470(5) Uani 1 1 d U
H01L H 1.0218 -0.0462 0.1576 0.056 Uiso 1 1 calc R
H01M H 1.0125 -0.0649 0.2556 0.056 Uiso 1 1 calc R
C01E C 0.6100(2) -0.16407(13) 0.44542(11) 0.0513(5) Uani 1 1 d U
H01N H 0.6729 -0.2087 0.4243 0.077 Uiso 1 1 calc R
H01O H 0.5055 -0.1992 0.4442 0.077 Uiso 1 1 calc R
H01P H 0.6416 -0.1432 0.5029 0.077 Uiso 1 1 calc R
C01F C 0.9089(3) 0.23764(14) 0.58962(10) 0.0532(6) Uani 1 1 d U
H01Q H 0.8427 0.2857 0.5946 0.080 Uiso 1 1 calc R
H01R H 1.0057 0.2654 0.6169 0.080 Uiso 1 1 calc R
H01S H 0.8639 0.1753 0.6165 0.080 Uiso 1 1 calc R
C01G C 0.6950(3) 0.09684(15) -0.04776(11) 0.0546(6) Uani 1 1 d U
H01T H 0.7666 0.1530 -0.0698 0.082 Uiso 1 1 calc R
H01U H 0.5964 0.0943 -0.0742 0.082 Uiso 1 1 calc R
H01V H 0.7284 0.0343 -0.0597 0.082 Uiso 1 1 calc R
C01H C 0.9503(3) -0.19414(14) 0.18529(13) 0.0571(6) Uani 1 1 d U
H01W H 0.8812 -0.2321 0.2244 0.086 Uiso 1 1 calc R
H01$ H 1.0494 -0.2104 0.1932 0.086 Uiso 1 1 calc R
H01 H 0.9136 -0.2115 0.1280 0.086 Uiso 1 1 calc R

loop_
_atom_site_aniso_label
_atom_site_aniso_U_11
_atom_site_aniso_U_22
_atom_site_aniso_U_33
_atom_site_aniso_U_23
_atom_site_aniso_U_13
_atom_site_aniso_U_12
N001 0.0277(8) 0.0289(7) 0.0238(6) -0.0047(5) 0.0031(6) 0.0042(6)
N002 0.0369(8) 0.0275(7) 0.0228(6) -0.0035(5) 0.0027(6) 0.0065(6)
C003 0.0281(9) 0.0234(7) 0.0215(7) -0.0015(6) 0.0024(7) 0.0024(7)
C004 0.0232(8) 0.0301(8) 0.0225(7) -0.0059(6) 0.0016(7) 0.0054(7)
C005 0.0218(8) 0.0314(8) 0.0240(7) -0.0036(6) 0.0010(7) 0.0072(7)
C006 0.0265(9) 0.0270(8) 0.0279(8) -0.0009(6) 0.0031(7) 0.0070(7)
C007 0.0277(9) 0.0270(8) 0.0232(7) -0.0034(6) 0.0028(7) 0.0047(7)
C008 0.0318(9) 0.0307(8) 0.0193(7) -0.0010(6) 0.0057(7) 0.0086(7)
C009 0.0252(9) 0.0280(8) 0.0252(7) -0.0035(6) 0.0020(7) 0.0033(7)
C00A 0.0258(9) 0.0284(8) 0.0298(8) -0.0099(6) 0.0022(7) 0.0047(7)
C00B 0.0271(9) 0.0305(8) 0.0214(7) 0.0007(6) 0.0013(7) 0.0052(7)
C00C 0.0317(9) 0.0204(7) 0.0234(7) -0.0013(6) 0.0043(7) 0.0038(7)
C00D 0.0286(9) 0.0327(8) 0.0221(7) -0.0028(6) -0.0002(7) 0.0116(7)
C00E 0.0236(8) 0.0285(8) 0.0226(7) -0.0039(6) 0.0011(6) 0.0071(7)
C00F 0.0250(9) 0.0301(8) 0.0249(8) -0.0020(6) 0.0030(7) 0.0017(7)
C00G 0.0332(9) 0.0247(8) 0.0261(8) -0.0023(6) -0.0016(7) 0.0089(7)
C00H 0.0386(10) 0.0251(8) 0.0247(8) -0.0017(6) -0.0025(7) 0.0059(7)
C00I 0.0263(9) 0.0304(8) 0.0217(7) -0.0032(6) -0.0021(7) 0.0068(7)
C00J 0.0262(9) 0.0347(9) 0.0321(8) -0.0005(7) 0.0016(7) 0.0091(8)
C00K 0.0257(9) 0.0275(8) 0.0283(8) -0.0023(6) 0.0026(7) 0.0044(7)
C00L 0.0311(9) 0.0270(8) 0.0238(7) -0.0024(6) 0.0010(7) 0.0059(7)
C00M 0.0248(9) 0.0300(8) 0.0326(8) -0.0036(7) 0.0005(7) 0.0068(7)
C00N 0.0267(9) 0.0308(8) 0.0321(8) -0.0079(7) 0.0007(7) 0.0062(7)
C00O 0.0322(9) 0.0291(8) 0.0298(8) -0.0019(6) 0.0038(7) 0.0048(7)
C00P 0.0309(9) 0.0304(8) 0.0305(8) -0.0068(7) 0.0027(7) 0.0048(8)
C00Q 0.0377(10) 0.0326(9) 0.0279(8) -0.0028(7) 0.0038(8) 0.0074(8)
C00R 0.0308(10) 0.0386(9) 0.0258(8) -0.0028(7) 0.0010(7) 0.0039(8)
C00S 0.0375(10) 0.0395(9) 0.0257(8) -0.0008(7) 0.0025(8) 0.0153(8)
C00T 0.0356(10) 0.0332(9) 0.0283(8) -0.0046(7) 0.0053(8) 0.0032(8)
C00U 0.0354(10) 0.0322(9) 0.0294(8) -0.0100(7) 0.0046(8) 0.0042(8)
C00V 0.0355(10) 0.0311(9) 0.0357(9) -0.0100(7) -0.0024(8) 0.0100(8)
C00W 0.0408(10) 0.0246(8) 0.0284(8) 0.0009(6) 0.0060(8) 0.0043(8)
C00X 0.0400(11) 0.0398(10) 0.0248(8) 0.0020(7) 0.0036(8) 0.0005(8)
C00Y 0.0381(10) 0.0326(9) 0.0318(9) 0.0029(7) 0.0025(8) 0.0035(8)
C00Z 0.0370(10) 0.0370(9) 0.0260(8) -0.0046(7) 0.0050(8) 0.0031(8)
C010 0.0413(11) 0.0432(10) 0.0287(8) -0.0044(7) 0.0110(8) 0.0085(9)
C011 0.0394(10) 0.0290(8) 0.0365(9) -0.0040(7) -0.0023(8) 0.0110(8)
C012 0.0515(12) 0.0349(9) 0.0256(8) 0.0002(7) -0.0001(8) 0.0105(9)
C013 0.0435(11) 0.0280(8) 0.0383(9) 0.0005(7) 0.0017(8) 0.0063(8)
C014 0.0364(10) 0.0316(9) 0.0392(9) -0.0034(7) 0.0018(8) -0.0014(8)
C015 0.0470(12) 0.0456(10) 0.0277(8) -0.0123(7) 0.0041(8) 0.0100(9)
C016 0.0525(12) 0.0318(9) 0.0348(9) -0.0044(7) 0.0033(9) 0.0030(9)
C017 0.0322(10) 0.0369(10) 0.0486(11) -0.0056(8) 0.0019(9) 0.0125(8)
C018 0.0413(11) 0.0393(10) 0.0323(9) -0.0036(7) -0.0014(8) -0.0042(9)
C019 0.0402(11) 0.0405(10) 0.0323(9) -0.0111(7) -0.0027(8) 0.0010(9)
C01A 0.0583(13) 0.0457(11) 0.0329(9) 0.0037(8) 0.0064(9) 0.0283(10)
C01B 0.0400(11) 0.0284(9) 0.0523(11) -0.0032(8) -0.0035(9) 0.0075(8)
C01C 0.0739(15) 0.0313(9) 0.0370(10) -0.0005(8) 0.0110(10) 0.0189(10)
C01D 0.0437(12) 0.0514(11) 0.0501(11) -0.0204(9) -0.0028(10) 0.0220(10)
C01E 0.0683(15) 0.0385(10) 0.0425(11) 0.0065(8) -0.0055(10) 0.0004(10)
C01F 0.0844(17) 0.0469(11) 0.0270(9) 0.0002(8) -0.0008(10) 0.0100(11)
C01G 0.0690(15) 0.0551(12) 0.0319(10) -0.0014(8) -0.0042(10) -0.0055(11)
C01H 0.0712(16) 0.0562(12) 0.0532(12) -0.0140(10) -0.0107(12) 0.0375(12)

loop_
_atom_type_symbol
_atom_type_description
_atom_type_scat_dispersion_real
_atom_type_scat_dispersion_imag
_atom_type_scat_source
C C 0.0033 0.0016 'International Tables Vol C Tables 4.2.6.8 and 6.1.1.4'
H H 0.0000 0.0000 'International Tables Vol C Tables 4.2.6.8 and 6.1.1.4'
N N 0.0061 0.0033 'International Tables Vol C Tables 4.2.6.8 and 6.1.1.4'

loop_
_geom_angle_atom_site_label_1
_geom_angle_atom_site_label_2
_geom_angle_atom_site_label_3
_geom_angle
C00A N001 C00F 130.03(12)
C00A N001 C004 121.60(12)
C00F N001 C004 108.32(11)
C00L N002 C00C 117.48(12)
C00B C003 C00G 117.51(13)
C00B C003 C00E 122.28(13)
C00G C003 C00E 120.15(14)
C007 C004 N001 108.48(13)
C007 C004 C00K 133.46(13)
N001 C004 C00K 118.03(12)
C00E C005 C008 121.26(13)
C00E C005 C00D 123.74(14)
C008 C005 C00D 115.00(12)
C00B C006 C00C 120.48(15)
C00B C006 H006 119.8
C00C C006 H006 119.8
C004 C007 C009 107.10(12)
C004 C007 C00L 128.40(14)
C009 C007 C00L 124.47(14)
C00S C008 C00Q 119.05(15)
C00S C008 C005 119.97(14)
C00Q C008 C005 120.98(14)
C00O C009 C00F 119.73(14)
C00O C009 C007 131.46(14)
C00F C009 C007 108.81(13)
C00N C00A N001 119.55(14)
C00N C00A C00U 121.96(13)
N001 C00A C00U 118.41(13)
C006 C00B C003 121.50(14)
C006 C00B H00B 119.3
C003 C00B H00B 119.3
C00H C00C C006 118.23(13)
C00H C00C N002 117.66(14)
C006 C00C N002 124.09(14)
C00R C00D C00T 118.43(14)
C00R C00D C005 122.11(14)
C00T C00D C005 119.46(14)
C005 C00E C003 122.41(13)
C005 C00E C00I 122.65(13)
C003 C00E C00I 114.95(12)
C00Z C00F C009 120.16(14)
C00Z C00F N001 132.55(14)
C009 C00F N001 107.29(12)
C00H C00G C003 121.35(15)
C00H C00G H00G 119.3
C003 C00G H00G 119.3
C00G C00H C00C 120.90(15)
C00G C00H H00H 119.5
C00C C00H H00H 119.5
C00P C00I C00J 118.49(14)
C00P C00I C00E 119.19(14)
C00J C00I C00E 122.29(14)
C017 C00J C00I 120.64(16)
C017 C00J H00J 119.7
C00I C00J H00J 119.7
C00M C00K C004 119.81(14)
C00M C00K C00W 120.89(14)
C004 C00K C00W 119.30(13)
N002 C00L C007 123.56(14)
N002 C00L H00L 118.2
C007 C00L H00L 118.2
C00K C00M C00N 120.38(14)
C00K C00M C011 120.49(14)
C00N C00M C011 119.00(13)
C00A C00N C00M 120.56(14)
C00A C00N C00V 120.50(14)
C00M C00N C00V 118.94(14)
C00Y C00O C009 119.51(15)
C00Y C00O H00O 120.2
C009 C00O H00O 120.2
C014 C00P C00I 120.85(16)
C014 C00P H00P 119.6
C00I C00P H00P 119.6
C016 C00Q C008 120.12(17)
C016 C00Q H00Q 119.9
C008 C00Q H00Q 119.9
C019 C00R C00D 120.53(15)
C019 C00R H00R 119.7
C00D C00R H00R 119.7
C01A C00S C008 120.63(17)
C01A C00S H00S 119.7
C008 C00S H00S 119.7
C010 C00T C00D 120.93(15)
C010 C00T H00T 119.5
C00D C00T H00T 119.5
C00A C00U C018 112.93(14)
C00A C00U H00A 109.0
C018 C00U H00A 109.0
C00A C00U H00C 109.0
C018 C00U H00C 109.0
H00A C00U H00C 107.8
C01D C00V C00N 113.98(14)
C01D C00V H00D 108.8
C00N C00V H00D 108.8
C01D C00V H00E 108.8
C00N C00V H00E 108.8
H00D C00V H00E 107.7
C00K C00W C012 114.26(14)
C00K C00W H00F 108.7
C012 C00W H00F 108.7
C00K C00W H00I 108.7
C012 C00W H00I 108.7
H00F C00W H00I 107.6
C00Z C00X C00Y 121.84(15)
C00Z C00X H00X 119.1
C00Y C00X H00X 119.1
C00O C00Y C00X 120.19(15)
C00O C00Y H00Y 119.9
C00X C00Y H00Y 119.9
C00X C00Z C00F 118.55(15)
C00X C00Z H00Z 120.7
C00F C00Z H00Z 120.7
C015 C010 C00T 120.20(16)
C015 C010 H010 119.9
C00T C010 H010 119.9
C00M C011 C013 112.59(14)
C00M C011 H01A 109.1
C013 C011 H01A 109.1
C00M C011 H01B 109.1
C013 C011 H01B 109.1
H01A C011 H01B 107.8
C01F C012 C00W 112.85(16)
C01F C012 H01C 109.0
C00W C012 H01C 109.0
C01F C012 H01D 109.0
C00W C012 H01D 109.0
H01C C012 H01D 107.8
C01E C013 C011 112.29(15)
C01E C013 H01E 109.1
C011 C013 H01E 109.1
C01E C013 H01F 109.1
C011 C013 H01F 109.1
H01E C013 H01F 107.9
C01B C014 C00P 120.09(16)
C01B C014 H014 120.0
C00P C014 H014 120.0
C010 C015 C019 119.69(15)
C010 C015 H015 120.2
C019 C015 H015 120.2
C01C C016 C00Q 120.51(17)
C01C C016 H016 119.7
C00Q C016 H016 119.7
C00J C017 C01B 120.36(17)
C00J C017 H017 119.8
C01B C017 H017 119.8
C01G C018 C00U 112.21(16)
C01G C018 H01G 109.2
C00U C018 H01G 109.2
C01G C018 H01H 109.2
C00U C018 H01H 109.2
H01G C018 H01H 107.9
C015 C019 C00R 120.19(16)
C015 C019 H019 119.9
C00R C019 H019 119.9
C00S C01A C01C 120.18(18)
C00S C01A H01I 119.9
C01C C01A H01I 119.9
C014 C01B C017 119.54(16)
C014 C01B H01J 120.2
C017 C01B H01J 120.2
C016 C01C C01A 119.49(16)
C016 C01C H01K 120.3
C01A C01C H01K 120.3
C01H C01D C00V 113.82(16)
C01H C01D H01L 108.8
C00V C01D H01L 108.8
C01H C01D H01M 108.8
C00V C01D H01M 108.8
H01L C01D H01M 107.7
C013 C01E H01N 109.5
C013 C01E H01O 109.5
H01N C01E H01O 109.5
C013 C01E H01P 109.5
H01N C01E H01P 109.5
H01O C01E H01P 109.5
C012 C01F H01Q 109.5
C012 C01F H01R 109.5
H01Q C01F H01R 109.5
C012 C01F H01S 109.5
H01Q C01F H01S 109.5
H01R C01F H01S 109.5
C018 C01G H01T 109.5
C018 C01G H01U 109.5
H01T C01G H01U 109.5
C018 C01G H01V 109.5
H01T C01G H01V 109.5
H01U C01G H01V 109.5
C01D C01H H01W 109.5
C01D C01H H01$ 109.5
H01W C01H H01$ 109.5
C01D C01H H01 109.5
H01W C01H H01 109.5
H01$ C01H H01 109.5

loop_
_geom_bond_atom_site_label_1
_geom_bond_atom_site_label_2
_geom_bond_distance
N001 C00A 1.4015(18)
N001 C00F 1.4157(19)
N001 C004 1.4195(18)
N002 C00L 1.2806(19)
N002 C00C 1.4157(18)
C003 C00B 1.392(2)
C003 C00G 1.396(2)
C003 C00E 1.4881(19)
C004 C007 1.404(2)
C004 C00K 1.432(2)
C005 C00E 1.353(2)
C005 C008 1.493(2)
C005 C00D 1.494(2)
C006 C00B 1.388(2)
C006 C00C 1.398(2)
C006 H006 0.9500
C007 C009 1.431(2)
C007 C00L 1.443(2)
C008 C00S 1.387(2)
C008 C00Q 1.390(2)
C009 C00O 1.404(2)
C009 C00F 1.409(2)
C00A C00N 1.359(2)
C00A C00U 1.508(2)
C00B H00B 0.9500
C00C C00H 1.390(2)
C00D C00R 1.390(2)
C00D C00T 1.393(2)
C00E C00I 1.492(2)
C00F C00Z 1.404(2)
C00G C00H 1.384(2)
C00G H00G 0.9500
C00H H00H 0.9500
C00I C00P 1.390(2)
C00I C00J 1.392(2)
C00J C017 1.381(2)
C00J H00J 0.9500
C00K C00M 1.375(2)
C00K C00W 1.512(2)
C00L H00L 0.9500
C00M C00N 1.440(2)
C00M C011 1.513(2)
C00N C00V 1.523(2)
C00O C00Y 1.375(2)
C00O H00O 0.9500
C00P C014 1.388(2)
C00P H00P 0.9500
C00Q C016 1.385(2)
C00Q H00Q 0.9500
C00R C019 1.388(2)
C00R H00R 0.9500
C00S C01A 1.382(2)
C00S H00S 0.9500
C00T C010 1.383(2)
C00T H00T 0.9500
C00U C018 1.532(2)
C00U H00A 0.9900
C00U H00C 0.9900
C00V C01D 1.523(2)
C00V H00D 0.9900
C00V H00E 0.9900
C00W C012 1.529(2)
C00W H00F 0.9900
C00W H00I 0.9900
C00X C00Z 1.373(2)
C00X C00Y 1.396(2)
C00X H00X 0.9500
C00Y H00Y 0.9500
C00Z H00Z 0.9500
C010 C015 1.376(2)
C010 H010 0.9500
C011 C013 1.528(2)
C011 H01A 0.9900
C011 H01B 0.9900
C012 C01F 1.523(2)
C012 H01C 0.9900
C012 H01D 0.9900
C013 C01E 1.516(2)
C013 H01E 0.9900
C013 H01F 0.9900
C014 C01B 1.380(2)
C014 H014 0.9500
C015 C019 1.387(2)
C015 H015 0.9500
C016 C01C 1.382(3)
C016 H016 0.9500
C017 C01B 1.388(2)
C017 H017 0.9500
C018 C01G 1.518(2)
C018 H01G 0.9900
C018 H01H 0.9900
C019 H019 0.9500
C01A C01C 1.384(3)
C01A H01I 0.9500
C01B H01J 0.9500
C01C H01K 0.9500
C01D C01H 1.511(2)
C01D H01L 0.9900
C01D H01M 0.9900
C01E H01N 0.9800
C01E H01O 0.9800
C01E H01P 0.9800
C01F H01Q 0.9800
C01F H01R 0.9800
C01F H01S 0.9800
C01G H01T 0.9800
C01G H01U 0.9800
C01G H01V 0.9800
C01H H01W 0.9800
C01H H01$ 0.9800
C01H H01 0.9800
